data_4513016
loop_
_publ_author_name
'Thomas, Sajesh P.'
'Veccham, Srimukh Prasad K. P.'
'Farrugia, Louis J.'
'Guru Row, T. N.'

_publ_section_title
;
 &#x201C;Conformational Simulation&#x201D; of Sulfamethizole by Molecular
 Complexation and Insights from Charge Density Analysis: Role of
 Intramolecular S&#x00B7;&#x00B7;&#x00B7;O Chalcogen Bonding
;
_journal_issue 5
_journal_name_full 'Crystal Growth &amp; Design'
_journal_page_first 2110
_journal_paper_doi 10.1021/cg5016687
_journal_volume 15
_journal_year 2015
_chemical_formula_moiety '2(C9 H11 N4 O2 S2), O4 Se'
_chemical_formula_sum 'C18 H22 N8 O8 S4 Se'
_chemical_formula_weight 685.64
_space_group_crystal_system triclinic
_space_group_IT_number 2
_space_group_name_Hall '-P 1'
_space_group_name_H-M_alt 'P -1'
_symmetry_Int_Tables_number 2
_symmetry_space_group_name_Hall '-P 1'
_symmetry_space_group_name_H-M 'P -1'
_cell_angle_alpha 81.747(8)
_cell_angle_beta 81.388(8)
_cell_angle_gamma 79.170(8)
_cell_formula_units_Z 2
_cell_length_a 5.8358(5)
_cell_length_b 14.2437(14)
_cell_length_c 16.2986(17)
_cell_measurement_reflns_used 1436
_cell_measurement_temperature 293
_cell_measurement_theta_max 30.0234
_cell_measurement_theta_min 2.5407
_cell_volume 1306.3(2)
_computing_cell_refinement
;
CrysAlisPro, Agilent Technologies,
Version 1.171.35.21 (release 20-01-2012 CrysAlis171 .NET)
(compiled Jan 23 2012,18:06:46)
;
_computing_data_collection
;
CrysAlisPro, Agilent Technologies,
Version 1.171.35.21 (release 20-01-2012 CrysAlis171 .NET)
(compiled Jan 23 2012,18:06:46)
;
_computing_data_reduction
;
CrysAlisPro, Agilent Technologies,
Version 1.171.35.21 (release 20-01-2012 CrysAlis171 .NET)
(compiled Jan 23 2012,18:06:46)
;
_computing_molecular_graphics 'Olex2 (Dolomanov et al., 2009)'
_computing_publication_material 'Olex2 (Dolomanov et al., 2009)'
_computing_structure_refinement 'olex2.refine (Bourhis et al., 2013)'
_diffrn_ambient_temperature 293
_diffrn_detector_area_resol_mean 16.0839
_diffrn_measured_fraction_theta_full 0.9851
_diffrn_measured_fraction_theta_max 0.9851
_diffrn_measurement_device_type 'Xcalibur, Eos, Nova'
_diffrn_measurement_method '\w scans'
_diffrn_orient_matrix_UB_11 -0.0156603000
_diffrn_orient_matrix_UB_12 -0.0370651000
_diffrn_orient_matrix_UB_13 0.0333301000
_diffrn_orient_matrix_UB_21 0.0416785000
_diffrn_orient_matrix_UB_22 0.0260249000
_diffrn_orient_matrix_UB_23 0.0270065000
_diffrn_orient_matrix_UB_31 -0.1165305000
_diffrn_orient_matrix_UB_32 0.0235847000
_diffrn_orient_matrix_UB_33 0.0111735000
_diffrn_radiation_monochromator mirror
_diffrn_radiation_type 'Mo K\a'
_diffrn_radiation_wavelength 0.71073
_diffrn_reflns_av_R_equivalents 0.0453
_diffrn_reflns_av_unetI/netI 0.1007
_diffrn_reflns_limit_h_max 8
_diffrn_reflns_limit_h_min -7
_diffrn_reflns_limit_k_max 19
_diffrn_reflns_limit_k_min -19
_diffrn_reflns_limit_l_max 22
_diffrn_reflns_limit_l_min -15
_diffrn_reflns_number 7293
_diffrn_reflns_theta_full 26.0000
_diffrn_reflns_theta_max 26.00
_diffrn_reflns_theta_min 2.55
_diffrn_source 'Mova (Mo) X-ray Source'
_exptl_absorpt_coefficient_mu 1.818
_exptl_absorpt_correction_T_max 1.00000
_exptl_absorpt_correction_T_min 0.53544
_exptl_absorpt_correction_type multi-scan
_exptl_absorpt_process_details
;
CrysAlisPro, Agilent Technologies,
Version 1.171.35.21 (release 20-01-2012 CrysAlis171 .NET)
(compiled Jan 23 2012,18:06:46)
Empirical absorption correction using spherical harmonics,
 implemented in SCALE3 ABSPACK scaling algorithm.
;
_exptl_crystal_colour colourless
_exptl_crystal_density_diffrn 1.7430
_exptl_crystal_density_method 'Not Measured'
_exptl_crystal_description block
_exptl_crystal_F_000 697.1191
_exptl_crystal_size_max 0.16
_exptl_crystal_size_mid 0.08
_exptl_crystal_size_min 0.05
_refine_diff_density_max 0.8361
_refine_diff_density_min -1.0500
_refine_diff_density_rms 0.1573
_refine_ls_d_res_high 0.8106
_refine_ls_d_res_low 8.0003
_refine_ls_goodness_of_fit_ref 1.0645
_refine_ls_hydrogen_treatment mixed
_refine_ls_matrix_type full
_refine_ls_number_constraints 36
_refine_ls_number_parameters 355
_refine_ls_number_reflns 4241
_refine_ls_number_restraints 0
_refine_ls_restrained_S_all 1.0645
_refine_ls_R_factor_all 0.0890
_refine_ls_R_factor_gt 0.0622
_refine_ls_shift/su_max 0.0008
_refine_ls_shift/su_mean 0.0000
_refine_ls_structure_factor_coef Fsqd
_refine_ls_weighting_details 'w=1/[\s^2^(Fo^2^)+(0.0607P)^2^] where P=(Fo^2^+2Fc^2^)/3'
_refine_ls_weighting_scheme calc
_refine_ls_wR_factor_gt 0.1365
_refine_ls_wR_factor_ref 0.1574
_reflns_Friedel_coverage 0.0
_reflns_limit_h_max 7
_reflns_limit_h_min -6
_reflns_limit_k_max 17
_reflns_limit_k_min -17
_reflns_limit_l_max 20
_reflns_limit_l_min 0
_reflns_number_gt 3081
_reflns_number_total 4241
_reflns_threshold_expression I>=2u(I)
_cod_data_source_file cg5016687_si_003.cif
_cod_data_source_block smzSeO4
_cod_depositor_comments 'Adding full bibliography for 4512912--4513016.cif.'
_cod_original_formula_sum 'C18 H22 N8 O8 S4 Se1'
_cod_database_code 4513016
_chemical_oxdiff_formula 'C18 H22 N8 O8 S4 Se1'
_reflns_odcompleteness_theta 27.42
_olex2_refinement_description
;
1. Fixed Uiso
 At 1.2 times of:
  All C(H) groups, All N(H) groups, All N(H,H,H) groups
 At 1.5 times of:
  All C(H,H,H) groups
2. Restrained distances
3.a Aromatic/amide H refined with riding coordinates:
 C9(H9), C8(H8), C6(H6), C5(H5), C14(H14), C15(H15), C17(H17), C18(H18),
 N6(H6a), N2(H2)
3.b Idealised Me refined as rotating group:
 N4(H4a,H4b,H4c), N8(H8a,H8b,H8c), C10(H10a,H10b,H10c), C1(H1a,H1b,H1c)
;

loop_
_space_group_symop_id
_space_group_symop_operation_xyz
1 x,y,z
2 -x,-y,-z

loop_
_atom_site_label
_atom_site_type_symbol
_atom_site_fract_x
_atom_site_fract_y
_atom_site_fract_z
_atom_site_U_iso_or_equiv
_atom_site_adp_type
_atom_site_occupancy
_atom_site_refinement_flags_posn
Se1 Se 0.91770(11) 0.76132(4) 0.74530(4) 0.0322(2) Uani 1.000000 .
S1 S 0.1271(3) 0.90826(12) 0.35640(10) 0.0447(5) Uani 1.000000 .
S2 S 0.5796(3) 0.73369(12) 0.39325(12) 0.0474(5) Uani 1.000000 .
S4 S 1.2564(4) 0.76956(13) 0.07959(12) 0.0485(5) Uani 1.000000 .
S3 S 0.9264(4) 0.59987(13) 0.13336(10) 0.0497(5) Uani 1.000000 .
O7 O 0.9110(8) 0.7317(3) 0.6527(2) 0.0435(12) Uani 1.000000 .
O5 O 1.1965(8) 0.7542(3) 0.7541(3) 0.0396(11) Uani 1.000000 .
O8 O 0.7854(9) 0.8718(3) 0.7519(3) 0.0591(14) Uani 1.000000 .
O6 O 0.7973(9) 0.6890(4) 0.8160(3) 0.0632(15) Uani 1.000000 .
O3 O 0.5503(10) 0.7916(3) 0.3145(3) 0.0662(17) Uani 1.000000 .
O4 O 0.7948(9) 0.7255(3) 0.4266(4) 0.0724(18) Uani 1.000000 .
N3 N 0.3714(10) 0.7661(4) 0.4652(3) 0.0393(14) Uani 1.000000 .
O1 O 1.2705(10) 0.7040(3) 0.1554(3) 0.0637(15) Uani 1.000000 .
N4 N 0.4976(9) 0.3254(3) 0.3714(3) 0.0364(13) Uani 1.000000 .
O2 O 1.4702(8) 0.7966(4) 0.0334(3) 0.0629(16) Uani 1.000000 .
N7 N 1.1262(11) 0.7329(4) 0.0130(3) 0.0481(15) Uani 1.000000 .
N1 N -0.1782(10) 0.9235(4) 0.4871(3) 0.0357(13) Uani 1.000000 .
N6 N 0.8775(10) 0.6391(4) -0.0178(3) 0.0409(14) Uani 1.000000 .
N8 N 0.6364(9) 1.1431(4) 0.1461(3) 0.0445(14) Uani 1.000000 .
N5 N 0.7361(10) 0.5702(4) 0.0090(3) 0.0436(14) Uani 1.000000 .
N2 N 0.0097(10) 0.8536(4) 0.5073(3) 0.0374(13) Uani 1.000000 .
C7 C 0.5114(11) 0.4261(4) 0.3754(4) 0.0337(15) Uani 1.000000 .
C12 C 0.9912(12) 0.6669(4) 0.0364(4) 0.0370(16) Uani 1.000000 .
C4 C 0.5513(11) 0.6137(4) 0.3837(4) 0.0352(15) Uani 1.000000 .
C16 C 0.7936(12) 1.0505(5) 0.1343(4) 0.0379(16) Uani 1.000000 .
C2 C -0.1397(12) 0.9577(4) 0.4105(4) 0.0402(17) Uani 1.000000 .
C13 C 1.0746(12) 0.8793(4) 0.1053(4) 0.0364(15) Uani 1.000000 .
C17 C 1.0230(12) 1.0506(5) 0.0980(4) 0.0416(17) Uani 1.000000 .
C8 C 0.3466(12) 0.4989(4) 0.3455(4) 0.0406(16) Uani 1.000000 .
C3 C 0.1865(12) 0.8332(4) 0.4475(4) 0.0333(15) Uani 1.000000 .
C5 C 0.7148(12) 0.5395(5) 0.4143(4) 0.0425(17) Uani 1.000000 .
C15 C 0.7073(12) 0.9656(5) 0.1594(4) 0.0470(19) Uani 1.000000 .
C18 C 1.1635(12) 0.9642(5) 0.0832(4) 0.0388(16) Uani 1.000000 .
C9 C 0.3644(12) 0.5945(5) 0.3483(4) 0.0420(17) Uani 1.000000 .
C11 C 0.7422(13) 0.5450(5) 0.0875(4) 0.0430(17) Uani 1.000000 .
C6 C 0.6977(11) 0.4455(5) 0.4099(4) 0.0403(16) Uani 1.000000 .
C10 C 0.6075(14) 0.4711(5) 0.1364(4) 0.058(2) Uani 1.000000 .
C14 C 0.8508(13) 0.8779(5) 0.1451(4) 0.0452(18) Uani 1.000000 .
C1 C -0.3127(13) 1.0333(5) 0.3678(4) 0.054(2) Uani 1.000000 .
H9 H 0.2540(12) 0.6444(5) 0.3270(4) 0.050(2) Uiso 1.000000 R
H8 H 0.2214(12) 0.4846(4) 0.3231(4) 0.049(2) Uiso 1.000000 R
H6 H 0.8102(11) 0.3955(5) 0.4298(4) 0.048(2) Uiso 1.000000 R
H5 H 0.8380(12) 0.5530(5) 0.4383(4) 0.051(2) Uiso 1.000000 R
H14 H 0.7960(13) 0.8201(5) 0.1622(4) 0.054(2) Uiso 1.000000 R
H15 H 0.5541(12) 0.9669(5) 0.1857(4) 0.056(2) Uiso 1.000000 R
H17 H 1.0814(12) 1.1080(5) 0.0839(4) 0.050(2) Uiso 1.000000 R
H18 H 1.3181(12) 0.9628(5) 0.0582(4) 0.0466(19) Uiso 1.000000 R
H4a H 0.595(5) 0.3043(9) 0.3280(14) 0.0437(16) Uiso 1.000000 GR
H4b H 0.538(6) 0.2900(5) 0.4183(10) 0.0437(16) Uiso 1.000000 GR
H4c H 0.3513(18) 0.3206(5) 0.365(2) 0.0437(16) Uiso 1.000000 GR
H6a H 0.8915(10) 0.6638(4) -0.0693(3) 0.0490(17) Uiso 1.000000 R
H8a H 0.616(6) 1.1764(13) 0.0964(3) 0.0534(17) Uiso 1.000000 GR
H8b H 0.498(2) 1.1319(4) 0.173(2) 0.0534(17) Uiso 1.000000 GR
H8c H 0.701(3) 1.1766(13) 0.176(2) 0.0534(17) Uiso 1.000000 GR
H2 H 0.0123(10) 0.8242(4) 0.5571(3) 0.0448(16) Uiso 1.000000 R
H10a H 0.706(3) 0.428(2) 0.173(2) 0.088(3) Uiso 1.000000 GR
H10b H 0.472(5) 0.5025(6) 0.169(3) 0.088(3) Uiso 1.000000 GR
H10c H 0.559(8) 0.435(3) 0.0987(4) 0.088(3) Uiso 1.000000 GR
H1a H -0.235(2) 1.0849(16) 0.340(2) 0.082(3) Uiso 1.000000 GR
H1b H -0.376(6) 1.0056(9) 0.328(2) 0.082(3) Uiso 1.000000 GR
H1c H -0.438(4) 1.058(2) 0.4086(5) 0.082(3) Uiso 1.000000 GR

loop_
_atom_site_aniso_label
_atom_site_aniso_U_11
_atom_site_aniso_U_22
_atom_site_aniso_U_33
_atom_site_aniso_U_12
_atom_site_aniso_U_13
_atom_site_aniso_U_23
Se1 0.0338(4) 0.0352(4) 0.0274(3) -0.0073(3) -0.0010(3) -0.0043(3)
S1 0.0560(13) 0.0411(9) 0.0332(9) -0.0104(9) 0.0036(8) 0.0017(8)
S2 0.0472(13) 0.0334(9) 0.0598(12) -0.0129(9) 0.0095(10) -0.0091(9)
S4 0.0541(13) 0.0397(10) 0.0505(11) 0.0015(10) -0.0096(9) -0.0105(9)
S3 0.0692(14) 0.0465(10) 0.0310(9) -0.0050(10) -0.0096(9) 0.0004(8)
O7 0.051(3) 0.052(3) 0.030(2) -0.019(2) 0.006(2) -0.011(2)
O5 0.039(3) 0.045(3) 0.036(2) -0.004(2) 0.000(2) -0.017(2)
O8 0.060(4) 0.044(3) 0.072(4) 0.002(3) -0.007(3) -0.021(3)
O6 0.077(4) 0.077(4) 0.037(3) -0.037(3) 0.002(3) 0.010(3)
O3 0.078(4) 0.047(3) 0.061(3) -0.011(3) 0.024(3) 0.001(3)
O4 0.041(3) 0.046(3) 0.137(5) -0.016(3) 0.001(3) -0.035(3)
N3 0.041(4) 0.032(3) 0.042(3) -0.003(3) -0.002(3) -0.006(3)
O1 0.088(4) 0.049(3) 0.058(3) -0.001(3) -0.033(3) -0.007(3)
N4 0.031(3) 0.045(3) 0.036(3) -0.012(3) 0.003(2) -0.014(3)
O2 0.038(3) 0.058(3) 0.092(4) 0.002(3) 0.005(3) -0.035(3)
N7 0.072(4) 0.037(3) 0.035(3) -0.009(3) -0.001(3) -0.010(3)
N1 0.043(3) 0.034(3) 0.032(3) -0.011(3) -0.007(3) 0.000(2)
N6 0.059(4) 0.034(3) 0.026(3) -0.004(3) -0.004(3) 0.003(2)
N8 0.047(4) 0.051(3) 0.037(3) -0.002(3) -0.003(3) -0.019(3)
N5 0.054(4) 0.039(3) 0.034(3) -0.002(3) -0.006(3) 0.001(3)
N2 0.051(4) 0.034(3) 0.026(3) -0.007(3) -0.005(3) -0.001(2)
C7 0.033(4) 0.031(3) 0.038(3) -0.005(3) 0.004(3) -0.013(3)
C12 0.050(5) 0.031(3) 0.026(3) 0.007(3) -0.007(3) -0.007(3)
C4 0.035(4) 0.032(3) 0.037(3) -0.000(3) 0.004(3) -0.016(3)
C16 0.037(4) 0.044(4) 0.031(3) 0.008(4) -0.004(3) -0.020(3)
C2 0.050(5) 0.034(3) 0.039(4) -0.015(3) -0.001(3) -0.009(3)
C13 0.037(4) 0.033(3) 0.040(4) 0.000(3) -0.008(3) -0.010(3)
C17 0.041(5) 0.045(4) 0.042(4) -0.011(4) -0.001(3) -0.016(3)
C8 0.042(4) 0.041(4) 0.041(4) -0.011(4) -0.003(3) -0.012(3)
C3 0.037(4) 0.033(3) 0.032(3) -0.012(3) 0.003(3) -0.011(3)
C5 0.034(4) 0.046(4) 0.050(4) -0.010(4) -0.008(3) -0.011(3)
C15 0.037(5) 0.062(5) 0.046(4) -0.015(4) 0.003(3) -0.020(4)
C18 0.032(4) 0.048(4) 0.036(3) 0.002(3) -0.003(3) -0.014(3)
C9 0.038(4) 0.039(4) 0.043(4) 0.012(3) -0.010(3) -0.004(3)
C11 0.050(5) 0.036(4) 0.037(4) 0.003(3) -0.003(3) -0.002(3)
C6 0.032(4) 0.041(4) 0.048(4) 0.003(3) -0.008(3) -0.013(3)
C10 0.066(6) 0.052(4) 0.048(4) -0.005(4) 0.008(4) 0.003(4)
C14 0.050(5) 0.043(4) 0.044(4) -0.010(4) 0.004(4) -0.015(3)
C1 0.062(5) 0.056(4) 0.041(4) -0.006(4) -0.007(4) 0.005(4)

loop_
_atom_type_symbol
_atom_type_scat_dispersion_real
_atom_type_scat_dispersion_imag
_atom_type_scat_Cromer_Mann_a1
_atom_type_scat_Cromer_Mann_a2
_atom_type_scat_Cromer_Mann_a3
_atom_type_scat_Cromer_Mann_a4
_atom_type_scat_Cromer_Mann_b1
_atom_type_scat_Cromer_Mann_b2
_atom_type_scat_Cromer_Mann_b3
_atom_type_scat_Cromer_Mann_b4
_atom_type_scat_Cromer_Mann_c
_atom_type_scat_source
_atom_type_scat_dispersion_source
C 0.00347 0.00161 2.31000 1.02000 1.58860 0.86500 20.84390 10.20750 0.56870 51.65120 0.215599998832 'International Tables Volume C Table 6.1.1.4 (pp. 500-502)' 'Henke, Gullikson and Davis, At. Data and Nucl. Data Tables, 1993, 54, 2'
H 0.00000 0.00000 0.49300 0.32291 0.14019 0.04081 10.51090 26.12570 3.14236 57.79970 0.0030380000826 'International Tables Volume C Table 6.1.1.4 (pp. 500-502)' 'Henke, Gullikson and Davis, At. Data and Nucl. Data Tables, 1993, 54, 2'
O 0.01158 0.00611 3.04850 2.28680 1.54630 0.86700 13.27710 5.70110 0.32390 32.90890 0.250800013542 'International Tables Volume C Table 6.1.1.4 (pp. 500-502)' 'Henke, Gullikson and Davis, At. Data and Nucl. Data Tables, 1993, 54, 2'
N 0.00653 0.00323 12.21260 3.13220 2.01250 1.16630 0.00570 9.89330 28.99750 0.58260 -11.5290002823 'International Tables Volume C Table 6.1.1.4 (pp. 500-502)' 'Henke, Gullikson and Davis, At. Data and Nucl. Data Tables, 1993, 54, 2'
S 0.12424 0.12443 6.90530 5.20340 1.43790 1.58630 1.46790 22.21510 0.25360 56.17200 0.866900026798 'International Tables Volume C Table 6.1.1.4 (pp. 500-502)' 'Henke, Gullikson and Davis, At. Data and Nucl. Data Tables, 1993, 54, 2'
Se -0.08110 2.30834 17.00060 5.81960 3.97310 4.35430 2.40980 0.27260 15.23720 43.81630 2.84089994431 'International Tables Volume C Table 6.1.1.4 (pp. 500-502)' 'Henke, Gullikson and Davis, At. Data and Nucl. Data Tables, 1993, 54, 2'

loop_
_geom_angle_atom_site_label_1
_geom_angle_atom_site_label_2
_geom_angle_atom_site_label_3
_geom_angle
O5 Se1 O7 105.7(2)
O8 Se1 O7 110.2(3)
O8 Se1 O5 108.9(2)
O6 Se1 O7 110.3(2)
O6 Se1 O5 111.1(3)
O6 Se1 O8 110.5(3)
C3 S1 C2 88.3(3)
O4 S2 O3 118.7(3)
N3 S2 O3 111.9(3)
N3 S2 O4 107.1(3)
C4 S2 O3 108.7(3)
C4 S2 O4 105.3(3)
C4 S2 N3 104.0(3)
O2 S4 O1 119.0(4)
N7 S4 O1 112.6(3)
N7 S4 O2 105.7(3)
C13 S4 O1 107.9(3)
C13 S4 O2 105.7(3)
C13 S4 N7 104.8(3)
C11 S3 C12 88.8(3)
C3 N3 S2 121.0(5)
H4a N4 C7 109.5
H4b N4 C7 109.5
H4b N4 H4a 109.5
H4c N4 C7 109.5
H4c N4 H4a 109.5
H4c N4 H4b 109.5
C12 N7 S4 120.9(5)
C2 N1 N2 109.3(5)
C12 N6 N5 119.5(5)
H6a N6 N5 120.2(3)
H6a N6 C12 120.2(4)
H8a N8 C16 109.5
H8b N8 C16 109.5
H8b N8 H8a 109.5
H8c N8 C16 109.5
H8c N8 H8a 109.5
H8c N8 H8b 109.5
C11 N5 N6 108.8(6)
C3 N2 N1 118.1(5)
H2 N2 N1 121.0(3)
H2 N2 C3 121.0(4)
C8 C7 N4 121.0(6)
C6 C7 N4 118.1(6)
C6 C7 C8 120.8(6)
N7 C12 S3 131.6(5)
N6 C12 S3 107.4(5)
N6 C12 N7 121.0(6)
C5 C4 S2 118.5(5)
C9 C4 S2 121.2(5)
C9 C4 C5 120.3(6)
C17 C16 N8 119.3(6)
C15 C16 N8 119.2(6)
C15 C16 C17 121.4(6)
N1 C2 S1 115.6(6)
C1 C2 S1 121.4(5)
C1 C2 N1 123.0(6)
C18 C13 S4 118.6(5)
C14 C13 S4 119.6(5)
C14 C13 C18 121.8(6)
C18 C17 C16 118.7(6)
H17 C17 C16 120.7(4)
H17 C17 C18 120.7(4)
C9 C8 C7 120.4(6)
H8 C8 C7 119.8(4)
H8 C8 C9 119.8(4)
N3 C3 S1 131.9(5)
N2 C3 S1 108.6(5)
N2 C3 N3 119.5(6)
C6 C5 C4 120.6(6)
H5 C5 C4 119.7(4)
H5 C5 C6 119.7(4)
C14 C15 C16 119.8(6)
H15 C15 C16 120.1(4)
H15 C15 C14 120.1(4)
C17 C18 C13 120.0(6)
H18 C18 C13 120.0(4)
H18 C18 C17 120.0(4)
C8 C9 C4 118.5(6)
H9 C9 C4 120.7(4)
H9 C9 C8 120.7(4)
N5 C11 S3 115.4(5)
C10 C11 S3 121.9(5)
C10 C11 N5 122.6(7)
C5 C6 C7 119.2(6)
H6 C6 C7 120.4(4)
H6 C6 C5 120.4(4)
H10a C10 C11 109.5
H10b C10 C11 109.5
H10b C10 H10a 109.5
H10c C10 C11 109.5
H10c C10 H10a 109.5
H10c C10 H10b 109.5
C15 C14 C13 118.2(6)
H14 C14 C13 120.9(4)
H14 C14 C15 120.9(4)
H1a C1 C2 109.5
H1b C1 C2 109.5
H1b C1 H1a 109.5
H1c C1 C2 109.5
H1c C1 H1a 109.5
H1c C1 H1b 109.5

loop_
_geom_bond_atom_site_label_1
_geom_bond_atom_site_label_2
_geom_bond_distance
Se1 O7 1.632(4)
Se1 O5 1.638(4)
Se1 O8 1.629(4)
Se1 O6 1.603(4)
S1 C2 1.747(7)
S1 C3 1.740(7)
S2 O3 1.438(5)
S2 O4 1.420(6)
S2 N3 1.607(5)
S2 C4 1.778(6)
S4 O1 1.440(5)
S4 O2 1.444(5)
S4 N7 1.609(6)
S4 C13 1.782(6)
S3 C12 1.754(6)
S3 C11 1.746(8)
N3 C3 1.337(8)
N4 C7 1.462(7)
N4 H4a 0.8900
N4 H4b 0.8900
N4 H4c 0.8900
N7 C12 1.317(8)
N1 N2 1.380(7)
N1 C2 1.276(8)
N6 N5 1.381(7)
N6 C12 1.323(8)
N6 H6a 0.8600
N8 C16 1.478(8)
N8 H8a 0.8900
N8 H8b 0.8900
N8 H8c 0.8900
N5 C11 1.284(8)
N2 C3 1.329(7)
N2 H2 0.8600
C7 C8 1.363(9)
C7 C6 1.384(9)
C4 C5 1.375(9)
C4 C9 1.395(9)
C16 C17 1.380(9)
C16 C15 1.381(9)
C2 C1 1.500(10)
C13 C18 1.384(8)
C13 C14 1.371(9)
C17 C18 1.377(8)
C17 H17 0.9300
C8 C9 1.393(8)
C8 H8 0.9300
C5 C6 1.374(8)
C5 H5 0.9300
C15 C14 1.395(9)
C15 H15 0.9300
C18 H18 0.9300
C9 H9 0.9300
C11 C10 1.498(9)
C6 H6 0.9300
C10 H10a 0.9600
C10 H10b 0.9600
C10 H10c 0.9600
C14 H14 0.9300
C1 H1a 0.9600
C1 H1b 0.9600
C1 H1c 0.9600
